data_7100998
loop_
_publ_author_name
'Prashant M. Bhatt'
'Nittala V. Ravindra'
'Rahul Banerjee'
'Gautam R. Desiraju'

_publ_section_title
;
Saccharin as a salt former. Enhanced solubilities of
saccharinates of active pharmaceutical ingredients.
;
_journal_name_full 'Chemical Communications'
_journal_paper_doi 10.1039/b416137h
_journal_year 2005
_chemical_formula_moiety 'C21 H24 Cl F N O2, C7 H4 N O3 S '
_chemical_formula_sum 'C28 H28 Cl F N2 O5 S'
_chemical_formula_weight 559.03
_chemical_melting_point '198  '
_chemical_name_common 'Haloperidol and Saccharin molecular complex'
_space_group_IT_number 14
_symmetry_cell_setting monoclinic
_symmetry_space_group_name_Hall '-P 2yn'
_symmetry_space_group_name_H-M 'P 1 21/n 1'
_cell_angle_alpha 90.00
_cell_angle_beta 113.961(2)
_cell_angle_gamma 90.00
_cell_formula_units_Z 4
_cell_length_a 19.0609(10)
_cell_length_b 7.2197(4)
_cell_length_c 21.5624(12)
_cell_measurement_temperature 100(2)
_cell_volume 2711.6(3)
_diffrn_ambient_temperature 100(2)
_exptl_crystal_density_diffrn 1.369
_cod_depositor_comments
;
The following automatic conversions were performed:
'_symmetry_cell_setting' value 'Monoclinic' changed to 'monoclinic'
according to '/home/saulius/struct/CIF-dictionaries/cif_core.dic'
dictionary named 'cif_core.dic' version 2.4.1 from 2010-06-29.

Automatic conversion script
Id: cif_fix_enum 1527 2010-12-29 10:47:43Z saulius 
;
_cod_original_sg_symbol_H-M 'P 21/n'
_cod_database_code 7100998

loop_
_symmetry_equiv_pos_as_xyz
'x, y, z'
'-x+1/2, y+1/2, -z+1/2'
'-x, -y, -z'
'x-1/2, -y-1/2, z-1/2'

loop_
_atom_site_label
_atom_site_type_symbol
_atom_site_fract_x
_atom_site_fract_y
_atom_site_fract_z
_atom_site_U_iso_or_equiv
_atom_site_adp_type
_atom_site_occupancy
_atom_site_symmetry_multiplicity
_atom_site_calc_flag
_atom_site_refinement_flags
_atom_site_disorder_assembly
_atom_site_disorder_group
S S 0.75054(4) 0.29744(9) 0.07608(3) 0.02043(18) Uani 1 1 d . . .
Cl1 Cl 0.16718(4) 1.27618(12) 0.15460(4) 0.0434(2) Uani 1 1 d . . .
F1 F 1.14185(9) 0.7691(2) 0.17315(8) 0.0359(4) Uani 1 1 d . . .
O4 O 0.42205(10) 1.0428(2) 0.02732(8) 0.0213(4) Uani 1 1 d . . .
O1 O 0.92702(10) 0.3338(2) 0.22976(8) 0.0229(4) Uani 1 1 d . . .
O5 O 0.88586(9) 0.9554(2) 0.27596(8) 0.0230(4) Uani 1 1 d . . .
C13 C 0.36396(13) 1.0599(3) 0.10888(11) 0.0186(5) Uani 1 1 d . . .
O2 O 0.71092(11) 0.4621(3) 0.04240(9) 0.0328(5) Uani 1 1 d . . .
O3 O 0.70240(10) 0.1352(3) 0.06525(8) 0.0271(4) Uani 1 1 d . . .
N2 N 0.59017(11) 0.8413(3) 0.14746(10) 0.0172(5) Uani 1 1 d . . .
C19 C 1.07707(15) 0.7984(4) 0.18349(13) 0.0265(6) Uani 1 1 d . . .
C24 C 0.57608(15) 1.0451(3) 0.13362(13) 0.0191(5) Uani 1 1 d . . .
C2 C 0.89410(15) 0.2659(3) 0.11175(12) 0.0198(6) Uani 1 1 d . . .
C21 C 0.80212(14) 0.8046(4) 0.17516(13) 0.0202(6) Uani 1 1 d . . .
N1 N 0.80020(12) 0.3298(3) 0.15589(10) 0.0205(5) Uani 1 1 d . . .
C20 C 0.87833(14) 0.8786(3) 0.22321(12) 0.0187(5) Uani 1 1 d . . .
C22 C 0.73511(14) 0.8631(4) 0.19230(13) 0.0201(6) Uani 1 1 d . . .
C28 C 0.52216(15) 0.7353(4) 0.09939(13) 0.0189(5) Uani 1 1 d . . .
C27 C 0.44943(15) 0.7897(4) 0.10706(13) 0.0201(6) Uani 1 1 d . . .
C16 C 0.94664(14) 0.8517(3) 0.20616(12) 0.0183(5) Uani 1 1 d . . .
C14 C 1.08215(16) 0.9019(4) 0.23871(13) 0.0248(6) Uani 1 1 d . . .
C15 C 1.01654(15) 0.9266(3) 0.24966(13) 0.0217(6) Uani 1 1 d . . .
C26 C 0.43295(14) 0.9978(3) 0.09522(11) 0.0184(5) Uani 1 1 d . . .
C17 C 0.94338(16) 0.7504(3) 0.15001(14) 0.0224(6) Uani 1 1 d . . .
C23 C 0.66214(15) 0.7764(4) 0.14153(13) 0.0191(6) Uani 1 1 d . . .
C3 C 0.96511(16) 0.2381(4) 0.11006(14) 0.0240(6) Uani 1 1 d . . .
C12 C 0.31651(15) 1.2007(4) 0.07008(13) 0.0254(6) Uani 1 1 d . . .
C6 C 0.82833(17) 0.1997(4) -0.00851(13) 0.0268(6) Uani 1 1 d . . .
C25 C 0.50382(14) 1.1045(4) 0.14133(12) 0.0182(5) Uani 1 1 d . . .
C10 C 0.24253(15) 1.1909(4) 0.13628(13) 0.0287(7) Uani 1 1 d . . .
C5 C 0.89960(17) 0.1697(4) -0.00968(14) 0.0329(7) Uani 1 1 d . . .
C1 C 0.87598(15) 0.3137(3) 0.17189(12) 0.0193(6) Uani 1 1 d . . .
C7 C 0.82799(15) 0.2480(3) 0.05334(12) 0.0193(6) Uani 1 1 d . . .
C11 C 0.25605(16) 1.2669(4) 0.08362(15) 0.0302(7) Uani 1 1 d . . .
C18 C 1.00934(17) 0.7235(4) 0.13850(15) 0.0281(7) Uani 1 1 d . . .
C8 C 0.34886(15) 0.9869(4) 0.16219(13) 0.0235(6) Uani 1 1 d . . .
C4 C 0.96641(17) 0.1897(4) 0.04800(14) 0.0300(7) Uani 1 1 d . . .
C9 C 0.28804(15) 1.0511(4) 0.17590(13) 0.0280(6) Uani 1 1 d . . .
H15 H 0.4959(13) 1.237(3) 0.1308(11) 0.010(6) Uiso 1 1 d . . .
H11 H 0.6619(13) 0.650(4) 0.1467(11) 0.013(6) Uiso 1 1 d . . .
H10 H 0.6553(12) 0.806(3) 0.0961(12) 0.009(6) Uiso 1 1 d . . .
H12 H 0.5168(13) 0.767(3) 0.0532(12) 0.010(6) Uiso 1 1 d . . .
H7 H 0.8059(14) 0.675(4) 0.1746(11) 0.016(6) Uiso 1 1 d . . .
H9 H 0.7437(13) 0.826(3) 0.2374(12) 0.013(6) Uiso 1 1 d . . .
H14 H 0.6198(14) 1.110(3) 0.1636(12) 0.015(6) Uiso 1 1 d . . .
H13 H 0.5341(14) 0.610(4) 0.1089(11) 0.016(6) Uiso 1 1 d . . .
H2 H 1.0154(15) 0.170(3) 0.0474(12) 0.024(7) Uiso 1 1 d . . .
H8 H 0.7331(14) 1.000(4) 0.1912(12) 0.020(6) Uiso 1 1 d . . .
H19 H 0.3783(14) 0.895(4) 0.1900(12) 0.016(7) Uiso 1 1 d . . .
H3 H 1.0096(15) 0.246(3) 0.1501(13) 0.015(6) Uiso 1 1 d . . .
H4 H 1.0078(15) 0.649(4) 0.1025(13) 0.027(7) Uiso 1 1 d . . .
H1 H 0.7812(16) 0.182(4) -0.0490(14) 0.026(7) Uiso 1 1 d . . .
H6 H 0.7913(15) 0.847(4) 0.1282(14) 0.031(7) Uiso 1 1 d . . .
H16 H 0.5099(13) 1.095(3) 0.1877(12) 0.012(6) Uiso 1 1 d . . .
H5 H 0.8958(16) 0.701(4) 0.1171(14) 0.028(7) Uiso 1 1 d . . .
H18 H 0.2772(15) 1.000(4) 0.2117(13) 0.030(7) Uiso 1 1 d . . .
H17 H 0.3231(15) 1.255(4) 0.0311(14) 0.030(7) Uiso 1 1 d . . .
H20 H 0.4536(14) 0.759(3) 0.1518(13) 0.017(6) Uiso 1 1 d . . .
H21 H 1.0186(14) 0.994(4) 0.2875(13) 0.022(7) Uiso 1 1 d . . .
H22 H 0.4063(15) 0.724(3) 0.0752(13) 0.021(7) Uiso 1 1 d . . .
H23 H 0.5710(14) 1.064(3) 0.0873(13) 0.024(7) Uiso 1 1 d . . .
H24 H 1.1282(16) 0.946(4) 0.2685(13) 0.024(7) Uiso 1 1 d . . .
H25 H 0.2243(17) 1.356(4) 0.0569(14) 0.037(8) Uiso 1 1 d . . .
H26 H 0.9016(16) 0.134(4) -0.0501(14) 0.037(8) Uiso 1 1 d . . .
H27 H 0.5940(16) 0.824(4) 0.1905(15) 0.034(8) Uiso 1 1 d . . .
H28 H 0.382(2) 0.975(5) 0.0000(16) 0.056(11) Uiso 1 1 d . . .

loop_
_atom_site_aniso_label
_atom_site_aniso_U_11
_atom_site_aniso_U_22
_atom_site_aniso_U_33
_atom_site_aniso_U_23
_atom_site_aniso_U_13
_atom_site_aniso_U_12
S 0.0224(4) 0.0225(4) 0.0162(3) 0.0018(3) 0.0077(3) 0.0009(3)
Cl1 0.0267(4) 0.0606(5) 0.0483(5) -0.0139(4) 0.0208(4) 0.0024(4)
F1 0.0280(9) 0.0474(10) 0.0409(10) 0.0041(8) 0.0228(8) 0.0053(8)
O4 0.0215(10) 0.0281(10) 0.0137(8) 0.0050(8) 0.0065(8) 0.0010(8)
O1 0.0257(10) 0.0267(10) 0.0143(9) -0.0033(7) 0.0061(8) -0.0045(8)
O5 0.0225(10) 0.0247(10) 0.0217(9) -0.0039(8) 0.0089(8) 0.0003(8)
C13 0.0169(13) 0.0215(13) 0.0147(12) -0.0013(10) 0.0036(10) -0.0028(11)
O2 0.0352(11) 0.0325(11) 0.0280(10) 0.0105(9) 0.0100(9) 0.0123(9)
O3 0.0257(10) 0.0336(11) 0.0204(9) 0.0026(8) 0.0076(8) -0.0074(9)
N2 0.0186(11) 0.0185(11) 0.0146(11) 0.0005(9) 0.0069(9) -0.0001(9)
C19 0.0262(15) 0.0295(15) 0.0300(15) 0.0084(12) 0.0178(13) 0.0058(12)
C24 0.0193(14) 0.0183(14) 0.0186(13) -0.0004(11) 0.0067(11) -0.0021(11)
C2 0.0292(15) 0.0143(13) 0.0170(13) 0.0009(10) 0.0105(12) -0.0024(11)
C21 0.0222(14) 0.0165(15) 0.0226(14) -0.0015(11) 0.0098(12) -0.0002(11)
N1 0.0250(12) 0.0210(11) 0.0173(11) -0.0022(9) 0.0104(9) 0.0008(9)
C20 0.0240(14) 0.0112(12) 0.0202(13) 0.0052(10) 0.0084(11) 0.0037(10)
C22 0.0222(14) 0.0208(15) 0.0176(13) 0.0015(11) 0.0083(11) 0.0016(11)
C28 0.0216(14) 0.0168(14) 0.0154(13) -0.0003(10) 0.0046(11) -0.0018(11)
C27 0.0204(14) 0.0205(14) 0.0174(13) 0.0012(11) 0.0056(12) -0.0030(11)
C16 0.0244(14) 0.0114(12) 0.0205(13) 0.0026(10) 0.0107(11) 0.0000(10)
C14 0.0206(15) 0.0263(15) 0.0248(14) 0.0046(12) 0.0063(12) 0.0007(12)
C15 0.0261(15) 0.0175(13) 0.0226(14) 0.0008(11) 0.0108(12) 0.0018(11)
C26 0.0212(13) 0.0214(14) 0.0125(11) 0.0017(10) 0.0067(10) -0.0003(11)
C17 0.0258(15) 0.0169(13) 0.0258(14) 0.0000(11) 0.0118(13) -0.0021(11)
C23 0.0232(14) 0.0189(15) 0.0186(14) 0.0011(11) 0.0120(12) 0.0020(11)
C3 0.0246(15) 0.0267(15) 0.0205(14) 0.0017(11) 0.0090(13) -0.0015(12)
C12 0.0247(15) 0.0279(15) 0.0231(14) 0.0016(12) 0.0091(12) -0.0005(12)
C6 0.0321(17) 0.0298(16) 0.0178(14) -0.0037(12) 0.0094(13) -0.0064(13)
C25 0.0227(14) 0.0164(14) 0.0171(13) 0.0014(10) 0.0095(11) 0.0005(11)
C10 0.0192(14) 0.0368(17) 0.0304(15) -0.0108(13) 0.0103(12) -0.0025(12)
C5 0.0413(18) 0.0409(18) 0.0238(15) -0.0075(13) 0.0207(14) -0.0037(14)
C1 0.0290(15) 0.0121(13) 0.0193(14) 0.0011(10) 0.0124(12) -0.0006(11)
C7 0.0239(14) 0.0182(13) 0.0165(13) 0.0009(10) 0.0089(11) -0.0010(11)
C11 0.0247(16) 0.0305(17) 0.0315(16) 0.0008(13) 0.0075(13) 0.0058(13)
C18 0.0369(18) 0.0256(15) 0.0289(15) -0.0018(12) 0.0207(14) 0.0013(13)
C8 0.0239(15) 0.0266(15) 0.0192(13) -0.0001(12) 0.0080(12) -0.0008(12)
C4 0.0291(16) 0.0382(17) 0.0279(16) -0.0038(13) 0.0169(14) -0.0004(13)
C9 0.0252(15) 0.0373(17) 0.0246(14) -0.0041(13) 0.0134(13) -0.0078(13)

loop_
_geom_bond_atom_site_label_1
_geom_bond_atom_site_label_2
_geom_bond_distance
_geom_bond_site_symmetry_2
_geom_bond_publ_flag
S O2 1.4374(19) . ?
S O3 1.4474(18) . ?
S N1 1.609(2) . ?
S C7 1.771(2) . ?
Cl1 C10 1.749(3) . ?
F1 C19 1.358(3) . ?
O4 C26 1.430(3) . ?
O4 H28 0.90(3) . ?
O1 C1 1.240(3) . ?
O5 C20 1.220(3) . ?
C13 C12 1.391(4) . ?
C13 C8 1.397(3) . ?
C13 C26 1.527(3) . ?
N2 C28 1.500(3) . ?
N2 C24 1.503(3) . ?
N2 C23 1.504(3) . ?
N2 H27 0.91(3) . ?
C19 C18 1.372(4) . ?
C19 C14 1.376(4) . ?
C24 C25 1.515(3) . ?
C24 H14 0.94(3) . ?
C24 H23 0.97(2) . ?
C2 C7 1.379(4) . ?
C2 C3 1.383(4) . ?
C2 C1 1.511(3) . ?
C21 C20 1.499(4) . ?
C21 C22 1.527(3) . ?
C21 H7 0.94(3) . ?
C21 H6 0.99(3) . ?
N1 C1 1.347(3) . ?
C20 C16 1.502(3) . ?
C22 C23 1.513(4) . ?
C22 H9 0.96(2) . ?
C22 H8 0.99(3) . ?
C28 C27 1.513(4) . ?
C28 H12 0.98(2) . ?
C28 H13 0.94(3) . ?
C27 C26 1.535(3) . ?
C27 H20 0.96(3) . ?
C27 H22 0.95(3) . ?
C16 C15 1.390(3) . ?
C16 C17 1.394(3) . ?
C14 C15 1.375(4) . ?
C14 H24 0.91(3) . ?
C15 H21 0.94(2) . ?
C26 C25 1.522(3) . ?
C17 C18 1.391(4) . ?
C17 H5 0.96(3) . ?
C23 H11 0.92(3) . ?
C23 H10 0.96(2) . ?
C3 C4 1.393(4) . ?
C3 H3 0.93(3) . ?
C12 C11 1.384(4) . ?
C12 H17 0.98(3) . ?
C6 C7 1.381(3) . ?
C6 C5 1.386(4) . ?
C6 H1 0.97(3) . ?
C25 H15 0.98(2) . ?
C25 H16 0.96(2) . ?
C10 C11 1.376(4) . ?
C10 C9 1.378(4) . ?
C5 C4 1.379(4) . ?
C5 H26 0.92(3) . ?
C11 H25 0.91(3) . ?
C18 H4 0.93(3) . ?
C8 C9 1.387(4) . ?
C8 H19 0.92(3) . ?
C4 H2 0.95(3) . ?
C9 H18 0.95(3) . ?

loop_
_cod_related_entry_id
_cod_related_entry_database
_cod_related_entry_code
1 ChemSpider 21150524
